data_7038543
loop_
_publ_author_name
'Armstrong, Jessica E.'
'Crossland, Patrick M.'
'Frank, Mariah A.'
'Van Dongen, Matthew J.'
'McNamara, William R.'

_publ_section_title
;
 Hydrogen evolution catalyzed by a cobalt complex containing an asymmetric
 Schiff-base ligand.
;
_journal_issue 13
_journal_name_full 'Dalton transactions (Cambridge, England : 2003)'
_journal_page_first 5430
_journal_page_last 5433
_journal_paper_doi 10.1039/c5dt04924e
_journal_volume 45
_journal_year 2016
_chemical_formula_moiety 'C26 H32 Co N6 O6, F6 P'
_chemical_formula_sum 'C26 H32 Co F6 N6 O6 P'
_chemical_formula_weight 728.47
_chemical_name_common cwmwm06
_chemical_name_systematic '[Co(L-NO2)2] PF6'
_chemical_properties_physical 'Air-sensitive, Hygroscopic'
_space_group_crystal_system monoclinic
_space_group_IT_number 15
_space_group_name_Hall '-C 2yc'
_space_group_name_H-M_alt 'C 1 2/c 1'
_symmetry_space_group_name_Hall '-C 2yc'
_symmetry_space_group_name_H-M 'C 1 2/c 1'
_atom_sites_solution_hydrogens geom
_atom_sites_solution_primary direct
_atom_sites_solution_secondary difmap
_audit_creation_method SHELXL-2014/7
_audit_update_record
;
2015-12-17 deposited with the CCDC.
2016-02-24 downloaded from the CCDC.
;
_cell_angle_alpha 90
_cell_angle_beta 94.571(2)
_cell_angle_gamma 90
_cell_formula_units_Z 4
_cell_length_a 13.6853(13)
_cell_length_b 20.835(2)
_cell_length_c 14.5173(14)
_cell_measurement_reflns_used 4012
_cell_measurement_temperature 100.0(5)
_cell_measurement_theta_max 26.49
_cell_measurement_theta_min 2.35
_cell_volume 4126.2(7)
_computing_cell_refinement 'SAINT (Bruker, 2013)'
_computing_data_collection 'APEX3 (Bruker, 2015)'
_computing_data_reduction 'SAINT (Bruker, 2013)'
_computing_molecular_graphics 'SHELXTL (Sheldrick, 2008)'
_computing_publication_material 'SHELXTL (Sheldrick, 2008)'
_computing_structure_refinement 'SHELXL-2014/7 (Sheldrick, 2015b)'
_computing_structure_solution 'SHELXT-2014/5 (Sheldrick, 2014)'
_diffrn_ambient_temperature 100.0(5)
_diffrn_measured_fraction_theta_full 1.000
_diffrn_measured_fraction_theta_max 0.995
_diffrn_measurement_device_type 'Bruker SMART APEX II CCD platform'
_diffrn_measurement_method '\w scans'
_diffrn_radiation_type MoK\a
_diffrn_radiation_wavelength 0.71073
_diffrn_reflns_av_R_equivalents 0.0369
_diffrn_reflns_av_unetI/netI 0.0257
_diffrn_reflns_Laue_measured_fraction_full 1.000
_diffrn_reflns_Laue_measured_fraction_max 0.995
_diffrn_reflns_limit_h_max 17
_diffrn_reflns_limit_h_min -17
_diffrn_reflns_limit_k_max 27
_diffrn_reflns_limit_k_min -27
_diffrn_reflns_limit_l_max 18
_diffrn_reflns_limit_l_min -18
_diffrn_reflns_number 27492
_diffrn_reflns_point_group_measured_fraction_full 1.000
_diffrn_reflns_point_group_measured_fraction_max 0.995
_diffrn_reflns_theta_full 27.485
_diffrn_reflns_theta_max 27.596
_diffrn_reflns_theta_min 1.784
_diffrn_source 'fine-focus sealed tube'
_exptl_absorpt_coefficient_mu 0.520
_exptl_absorpt_correction_T_max 0.7456
_exptl_absorpt_correction_T_min 0.6523
_exptl_absorpt_correction_type multi-scan
_exptl_absorpt_process_details 'SADABS (Sheldrick, 2015a)'
_exptl_crystal_colour 'dark red-orange'
_exptl_crystal_density_diffrn 1.173
_exptl_crystal_description plate
_exptl_crystal_F_000 1496
_exptl_crystal_size_max 0.40
_exptl_crystal_size_mid 0.36
_exptl_crystal_size_min 0.20
_refine_diff_density_max 0.788
_refine_diff_density_min -0.555
_refine_diff_density_rms 0.056
_refine_ls_extinction_method none
_refine_ls_goodness_of_fit_ref 1.051
_refine_ls_hydrogen_treatment constr
_refine_ls_matrix_type full
_refine_ls_number_parameters 241
_refine_ls_number_reflns 4766
_refine_ls_number_restraints 20
_refine_ls_restrained_S_all 1.055
_refine_ls_R_factor_all 0.0786
_refine_ls_R_factor_gt 0.0550
_refine_ls_shift/su_max 0.001
_refine_ls_shift/su_mean 0.000
_refine_ls_structure_factor_coef Fsqd
_refine_ls_weighting_details 'w=1/[\s^2^(Fo^2^)+(0.0915P)^2^+3.8227P] where P=(Fo^2^+2Fc^2^)/3'
_refine_ls_weighting_scheme calc
_refine_ls_wR_factor_gt 0.1584
_refine_ls_wR_factor_ref 0.1759
_reflns_Friedel_coverage 0.000
_reflns_number_gt 3331
_reflns_number_total 4766
_reflns_threshold_expression 'I > 2\s(I)'
_cod_data_source_file c5dt04924e2.cif
_cod_data_source_block cwmwm06
_cod_depositor_comments 'Adding full bibliography for 7038543.cif.'
_cod_original_cell_volume 4126.3(7)
_cod_database_code 7038543
_shelx_shelxl_version_number 2014/7
_shelx_space_group_comment
; 
The symmetry employed for this shelxl refinement is uniquely defined 
by the following loop, which should always be used as a source of 
symmetry information in preference to the above space-group names. 
They are only intended as comments. 
;
_shelx_estimated_absorpt_t_min 0.819
_shelx_estimated_absorpt_t_max 0.903

loop_
_space_group_symop_operation_xyz
'x, y, z'
'-x, y, -z+1/2'
'x+1/2, y+1/2, z'
'-x+1/2, y+1/2, -z+1/2'
'-x, -y, -z'
'x, -y, z-1/2'
'-x+1/2, -y+1/2, -z'
'x+1/2, -y+1/2, z-1/2'

loop_
_atom_site_label
_atom_site_type_symbol
_atom_site_fract_x
_atom_site_fract_y
_atom_site_fract_z
_atom_site_U_iso_or_equiv
_atom_site_adp_type
_atom_site_occupancy
_atom_site_site_symmetry_order
_atom_site_calc_flag
_atom_site_refinement_flags_posn
_atom_site_refinement_flags_adp
_atom_site_refinement_flags_occupancy
_atom_site_disorder_assembly
_atom_site_disorder_group
Co1 Co 0.5000 0.36063(2) 0.7500 0.0517(2) Uani 1 2 d S T P . .
N1 N 0.60357(18) 0.42500(10) 0.76775(15) 0.0532(5) Uani 0.736(4) 1 d D . P A 1
H1A H 0.5771 0.4644 0.7759 0.064 Uiso 0.736(4) 1 calc R U P A 1
H1B H 0.6441 0.4154 0.8186 0.064 Uiso 0.736(4) 1 calc R U P A 1
C1 C 0.6598(3) 0.4249(2) 0.6832(3) 0.0532(10) Uani 0.736(4) 1 d D . P A 1
H1 H 0.7008 0.3851 0.6845 0.064 Uiso 0.736(4) 1 calc R U P A 1
C2 C 0.7270(11) 0.4822(8) 0.6758(5) 0.0643(12) Uani 0.736(4) 1 d D . P A 1
H2A H 0.7775 0.4824 0.7285 0.077 Uiso 0.736(4) 1 calc R U P A 1
H2B H 0.6887 0.5224 0.6779 0.077 Uiso 0.736(4) 1 calc R U P A 1
C3 C 0.7761(4) 0.4788(3) 0.5855(4) 0.0793(16) Uani 0.736(4) 1 d D . P A 1
H3A H 0.8201 0.4411 0.5866 0.095 Uiso 0.736(4) 1 calc R U P A 1
H3B H 0.8165 0.5177 0.5790 0.095 Uiso 0.736(4) 1 calc R U P A 1
C4 C 0.7002(4) 0.4738(3) 0.5029(4) 0.0790(14) Uani 0.736(4) 1 d D . P A 1
H4A H 0.6600 0.5133 0.4988 0.095 Uiso 0.736(4) 1 calc R U P A 1
H4B H 0.7343 0.4703 0.4455 0.095 Uiso 0.736(4) 1 calc R U P A 1
C5 C 0.6337(5) 0.4159(5) 0.5109(4) 0.065(2) Uani 0.736(4) 1 d D . P A 1
H5A H 0.5834 0.4149 0.4580 0.078 Uiso 0.736(4) 1 calc R U P A 1
H5B H 0.6726 0.3759 0.5100 0.078 Uiso 0.736(4) 1 calc R U P A 1
C6 C 0.5847(3) 0.42071(17) 0.6007(2) 0.0526(9) Uani 0.736(4) 1 d D . P A 1
H6 H 0.5421 0.4598 0.5990 0.063 Uiso 0.736(4) 1 calc R U P A 1
N2 N 0.5255(2) 0.36354(11) 0.62312(16) 0.0608(7) Uani 0.736(4) 1 d D . P A 1
N1' N 0.60357(18) 0.42500(10) 0.76775(15) 0.0532(5) Uani 0.264(4) 1 d D . P A 5
H1C H 0.5808 0.4592 0.7986 0.064 Uiso 0.264(4) 1 calc R U P A 5
H1D H 0.6552 0.4080 0.8031 0.064 Uiso 0.264(4) 1 calc R U P A 5
C1' C 0.6364(11) 0.4464(6) 0.6813(8) 0.0532(10) Uani 0.264(4) 1 d D . P A 5
H1' H 0.5853 0.4769 0.6547 0.064 Uiso 0.264(4) 1 calc R U P A 5
C2' C 0.732(3) 0.483(2) 0.6882(15) 0.0643(12) Uani 0.264(4) 1 d D . P A 5
H2C H 0.7270 0.5211 0.7286 0.077 Uiso 0.264(4) 1 calc R U P A 5
H2D H 0.7858 0.4555 0.7152 0.077 Uiso 0.264(4) 1 calc R U P A 5
C3' C 0.7536(15) 0.5043(8) 0.5923(13) 0.0793(16) Uani 0.264(4) 1 d D . P A 5
H3C H 0.7044 0.5367 0.5698 0.095 Uiso 0.264(4) 1 calc R U P A 5
H3D H 0.8189 0.5250 0.5955 0.095 Uiso 0.264(4) 1 calc R U P A 5
C4' C 0.7522(13) 0.4504(7) 0.5250(12) 0.0790(14) Uani 0.264(4) 1 d D . P A 5
H4C H 0.8083 0.4216 0.5419 0.095 Uiso 0.264(4) 1 calc R U P A 5
H4D H 0.7606 0.4679 0.4627 0.095 Uiso 0.264(4) 1 calc R U P A 5
C5' C 0.657(2) 0.4113(15) 0.5215(11) 0.065(2) Uani 0.264(4) 1 d D . P A 5
H5C H 0.6023 0.4377 0.4935 0.078 Uiso 0.264(4) 1 calc R U P A 5
H5D H 0.6636 0.3731 0.4819 0.078 Uiso 0.264(4) 1 calc R U P A 5
C6' C 0.6335(8) 0.3898(5) 0.6172(7) 0.0526(9) Uani 0.264(4) 1 d D . P A 5
H6' H 0.6821 0.3568 0.6413 0.063 Uiso 0.264(4) 1 calc R U P A 5
N2' N 0.5255(2) 0.36354(11) 0.62312(16) 0.0608(7) Uani 0.264(4) 1 d D . P A 5
C7 C 0.4937(2) 0.32380(13) 0.56060(19) 0.0583(7) Uani 1 1 d . . . . .
H7A H 0.5170 0.3283 0.5010 0.070 Uiso 1 1 calc R U . A 1
C8 C 0.4256(2) 0.27311(12) 0.57378(19) 0.0553(7) Uani 1 1 d . . . . .
C9 C 0.3980(3) 0.23445(14) 0.4974(2) 0.0652(8) Uani 1 1 d . . . . .
H9A H 0.4256 0.2419 0.4404 0.078 Uiso 1 1 calc R U . . .
C10 C 0.3317(3) 0.18601(14) 0.5044(2) 0.0701(9) Uani 1 1 d . . . . .
C11 C 0.2895(3) 0.17409(14) 0.5862(3) 0.0761(10) Uani 1 1 d . . . . .
H11A H 0.2434 0.1402 0.5898 0.091 Uiso 1 1 calc R U . . .
C12 C 0.3147(3) 0.21163(14) 0.6621(2) 0.0714(9) Uani 1 1 d . . . . .
H12A H 0.2852 0.2035 0.7181 0.086 Uiso 1 1 calc R U . . .
C13 C 0.3835(2) 0.26216(12) 0.6590(2) 0.0595(7) Uani 1 1 d . . . . .
O1 O 0.40257(17) 0.29633(9) 0.73329(13) 0.0623(6) Uani 1 1 d . . . . .
N3 N 0.3011(3) 0.14842(14) 0.4222(3) 0.0848(10) Uani 1 1 d . . . . .
O2 O 0.2360(2) 0.10872(11) 0.4287(2) 0.0962(9) Uani 1 1 d . . . . .
O3 O 0.3402(3) 0.15820(16) 0.3502(2) 0.1095(10) Uani 1 1 d . . . . .
P1 P 0.4959(9) 0.62040(7) 0.7626(4) 0.0591(9) Uani 0.5 1 d D . P B -1
F1 F 0.3906(5) 0.6348(5) 0.7280(5) 0.129(2) Uani 0.5 1 d . . P B -1
F2 F 0.6066(5) 0.6030(5) 0.7962(5) 0.129(2) Uani 0.5 1 d . . P B -1
F3 F 0.4820(5) 0.5539(2) 0.7088(3) 0.1000(11) Uani 0.5 1 d . . P B -1
F4 F 0.5342(4) 0.6494(3) 0.6721(3) 0.0954(10) Uani 0.5 1 d D . P B -1
F5 F 0.5111(5) 0.6810(2) 0.8189(4) 0.1000(11) Uani 0.5 1 d . . P B -1
F6 F 0.4555(4) 0.5901(3) 0.8527(3) 0.0954(10) Uani 0.5 1 d D . P B -1

loop_
_atom_site_aniso_label
_atom_site_aniso_U_11
_atom_site_aniso_U_22
_atom_site_aniso_U_33
_atom_site_aniso_U_23
_atom_site_aniso_U_13
_atom_site_aniso_U_12
Co1 0.0820(4) 0.0383(3) 0.0381(3) 0.000 0.0245(2) 0.000
N1 0.0729(15) 0.0423(11) 0.0464(12) -0.0023(9) 0.0180(11) 0.0074(10)
C1 0.065(3) 0.046(3) 0.0502(17) 0.0031(19) 0.0198(18) 0.0063(19)
C2 0.066(2) 0.0558(18) 0.073(3) 0.002(3) 0.018(3) 0.0014(15)
C3 0.071(4) 0.088(5) 0.083(3) 0.015(4) 0.030(3) -0.004(3)
C4 0.085(4) 0.086(3) 0.071(3) 0.024(2) 0.037(3) -0.002(3)
C5 0.084(5) 0.066(2) 0.049(2) 0.008(2) 0.030(2) 0.001(4)
C6 0.072(2) 0.0408(18) 0.0481(18) 0.0077(15) 0.0248(17) 0.0034(15)
N2 0.0955(19) 0.0475(13) 0.0436(12) -0.0029(10) 0.0306(12) -0.0127(12)
N1' 0.0729(15) 0.0423(11) 0.0464(12) -0.0023(9) 0.0180(11) 0.0074(10)
C1' 0.065(3) 0.046(3) 0.0502(17) 0.0031(19) 0.0198(18) 0.0063(19)
C2' 0.066(2) 0.0558(18) 0.073(3) 0.002(3) 0.018(3) 0.0014(15)
C3' 0.071(4) 0.088(5) 0.083(3) 0.015(4) 0.030(3) -0.004(3)
C4' 0.085(4) 0.086(3) 0.071(3) 0.024(2) 0.037(3) -0.002(3)
C5' 0.084(5) 0.066(2) 0.049(2) 0.008(2) 0.030(2) 0.001(4)
C6' 0.072(2) 0.0408(18) 0.0481(18) 0.0077(15) 0.0248(17) 0.0034(15)
N2' 0.0955(19) 0.0475(13) 0.0436(12) -0.0029(10) 0.0306(12) -0.0127(12)
C7 0.092(2) 0.0455(14) 0.0409(14) -0.0004(11) 0.0243(14) 0.0032(14)
C8 0.087(2) 0.0336(12) 0.0472(14) -0.0025(10) 0.0167(13) 0.0073(12)
C9 0.097(2) 0.0446(15) 0.0550(17) -0.0091(12) 0.0137(16) 0.0161(15)
C10 0.100(2) 0.0392(14) 0.071(2) -0.0124(14) 0.0045(18) 0.0107(15)
C11 0.106(3) 0.0347(14) 0.088(2) -0.0011(15) 0.007(2) -0.0051(15)
C12 0.108(3) 0.0402(15) 0.068(2) 0.0010(14) 0.0208(18) -0.0099(16)
C13 0.094(2) 0.0315(12) 0.0560(16) 0.0013(11) 0.0220(15) -0.0008(13)
O1 0.1023(16) 0.0440(10) 0.0443(10) 0.0008(8) 0.0285(10) -0.0127(10)
N3 0.113(3) 0.0458(15) 0.094(3) -0.0212(15) -0.006(2) 0.0108(15)
O2 0.139(2) 0.0427(12) 0.101(2) -0.0090(13) -0.0237(17) -0.0029(14)
O3 0.140(3) 0.100(2) 0.090(2) -0.0529(18) 0.0174(19) 0.0017(19)
P1 0.0850(18) 0.0449(6) 0.048(3) -0.0023(8) 0.012(3) -0.0055(11)
F1 0.110(2) 0.200(8) 0.075(3) -0.012(3) -0.0079(19) 0.062(4)
F2 0.110(2) 0.200(8) 0.075(3) -0.012(3) -0.0079(19) 0.062(4)
F3 0.160(3) 0.0579(17) 0.084(2) -0.0187(14) 0.024(2) -0.0103(19)
F4 0.123(3) 0.107(3) 0.0582(17) 0.0080(16) 0.0240(17) -0.035(2)
F5 0.160(3) 0.0579(17) 0.084(2) -0.0187(14) 0.024(2) -0.0103(19)
F6 0.123(3) 0.107(3) 0.0582(17) 0.0080(16) 0.0240(17) -0.035(2)

loop_
_atom_type_symbol
_atom_type_description
_atom_type_scat_dispersion_real
_atom_type_scat_dispersion_imag
_atom_type_scat_source
C C 0.0033 0.0016 'International Tables Vol C Tables 4.2.6.8 and 6.1.1.4'
H H 0.0000 0.0000 'International Tables Vol C Tables 4.2.6.8 and 6.1.1.4'
N N 0.0061 0.0033 'International Tables Vol C Tables 4.2.6.8 and 6.1.1.4'
O O 0.0106 0.0060 'International Tables Vol C Tables 4.2.6.8 and 6.1.1.4'
F F 0.0171 0.0103 'International Tables Vol C Tables 4.2.6.8 and 6.1.1.4'
P P 0.1023 0.0942 'International Tables Vol C Tables 4.2.6.8 and 6.1.1.4'
Co Co 0.3494 0.9721 'International Tables Vol C Tables 4.2.6.8 and 6.1.1.4'

loop_
_geom_angle_atom_site_label_1
_geom_angle_atom_site_label_2
_geom_angle_atom_site_label_3
_geom_angle
_geom_angle_site_symmetry_1
_geom_angle_site_symmetry_3
O1 Co1 O1 89.84(14) 2_656 .
O1 Co1 N2' 94.61(9) 2_656 2_656
O1 Co1 N2' 87.98(10) . 2_656
O1 Co1 N2 94.61(9) 2_656 2_656
O1 Co1 N2 87.98(10) . 2_656
O1 Co1 N2' 87.98(10) 2_656 .
O1 Co1 N2' 94.61(9) . .
N2' Co1 N2' 176.35(14) 2_656 .
O1 Co1 N2 87.98(10) 2_656 .
O1 Co1 N2 94.61(9) . .
N2 Co1 N2 176.35(14) 2_656 .
O1 Co1 N1' 178.28(9) 2_656 2_656
O1 Co1 N1' 88.44(10) . 2_656
N2' Co1 N1' 85.33(10) 2_656 2_656
N2' Co1 N1' 92.16(11) . 2_656
O1 Co1 N1 178.28(9) 2_656 2_656
O1 Co1 N1 88.44(10) . 2_656
N2 Co1 N1 85.33(10) 2_656 2_656
N2 Co1 N1 92.16(11) . 2_656
O1 Co1 N1 88.44(10) 2_656 .
O1 Co1 N1 178.28(9) . .
N2 Co1 N1 92.16(11) 2_656 .
N2 Co1 N1 85.33(10) . .
N1 Co1 N1 93.28(13) 2_656 .
O1 Co1 N1' 88.44(10) 2_656 .
O1 Co1 N1' 178.28(9) . .
N2' Co1 N1' 92.16(11) 2_656 .
N2' Co1 N1' 85.33(10) . .
N1' Co1 N1' 93.28(13) 2_656 .
C1 N1 Co1 107.8(2) . .
C1 N1 H1A 110.2 . .
Co1 N1 H1A 110.2 . .
C1 N1 H1B 110.2 . .
Co1 N1 H1B 110.2 . .
H1A N1 H1B 108.5 . .
N1 C1 C2 114.2(5) . .
N1 C1 C6 106.7(3) . .
C2 C1 C6 111.4(6) . .
N1 C1 H1 108.1 . .
C2 C1 H1 108.1 . .
C6 C1 H1 108.1 . .
C1 C2 C3 109.7(7) . .
C1 C2 H2A 109.7 . .
C3 C2 H2A 109.7 . .
C1 C2 H2B 109.7 . .
C3 C2 H2B 109.7 . .
H2A C2 H2B 108.2 . .
C2 C3 C4 111.1(7) . .
C2 C3 H3A 109.4 . .
C4 C3 H3A 109.4 . .
C2 C3 H3B 109.4 . .
C4 C3 H3B 109.4 . .
H3A C3 H3B 108.0 . .
C5 C4 C3 111.7(5) . .
C5 C4 H4A 109.3 . .
C3 C4 H4A 109.3 . .
C5 C4 H4B 109.3 . .
C3 C4 H4B 109.3 . .
H4A C4 H4B 107.9 . .
C6 C5 C4 108.7(5) . .
C6 C5 H5A 109.9 . .
C4 C5 H5A 109.9 . .
C6 C5 H5B 109.9 . .
C4 C5 H5B 109.9 . .
H5A C5 H5B 108.3 . .
N2 C6 C5 114.8(4) . .
N2 C6 C1 102.6(3) . .
C5 C6 C1 111.4(4) . .
N2 C6 H6 109.2 . .
C5 C6 H6 109.2 . .
C1 C6 H6 109.2 . .
C7 N2 C6 121.5(2) . .
C7 N2 Co1 126.01(19) . .
C6 N2 Co1 112.4(2) . .
C1' N1' Co1 111.8(6) . .
C1' N1' H1C 109.3 . .
Co1 N1' H1C 109.3 . .
C1' N1' H1D 109.3 . .
Co1 N1' H1D 109.3 . .
H1C N1' H1D 107.9 . .
N1' C1' C6' 107.7(8) . .
N1' C1' C2' 115.3(12) . .
C6' C1' C2' 114.7(18) . .
N1' C1' H1' 106.1 . .
C6' C1' H1' 106.1 . .
C2' C1' H1' 106.1 . .
C3' C2' C1' 108.5(17) . .
C3' C2' H2C 110.0 . .
C1' C2' H2C 110.0 . .
C3' C2' H2D 110.0 . .
C1' C2' H2D 110.0 . .
H2C C2' H2D 108.4 . .
C4' C3' C2' 113.1(19) . .
C4' C3' H3C 109.0 . .
C2' C3' H3C 109.0 . .
C4' C3' H3D 109.0 . .
C2' C3' H3D 109.0 . .
H3C C3' H3D 107.8 . .
C3' C4' C5' 112.9(15) . .
C3' C4' H4C 109.0 . .
C5' C4' H4C 109.0 . .
C3' C4' H4D 109.0 . .
C5' C4' H4D 109.0 . .
H4C C4' H4D 107.8 . .
C6' C5' C4' 111.6(13) . .
C6' C5' H5C 109.3 . .
C4' C5' H5C 109.3 . .
C6' C5' H5D 109.3 . .
C4' C5' H5D 109.3 . .
H5C C5' H5D 108.0 . .
C1' C6' C5' 109.8(13) . .
C1' C6' N2' 102.5(8) . .
C5' C6' N2' 114.7(11) . .
C1' C6' H6' 109.8 . .
C5' C6' H6' 109.8 . .
N2' C6' H6' 109.8 . .
C7 N2' C6' 116.8(4) . .
C7 N2' Co1 126.01(19) . .
C6' N2' Co1 107.9(4) . .
N2' C7 C8 124.8(2) . .
N2 C7 C8 124.8(2) . .
N2 C7 H7A 117.6 . .
C8 C7 H7A 117.6 . .
C9 C8 C13 119.7(3) . .
C9 C8 C7 117.2(3) . .
C13 C8 C7 123.2(3) . .
C10 C9 C8 120.4(3) . .
C10 C9 H9A 119.8 . .
C8 C9 H9A 119.8 . .
C9 C10 C11 121.4(3) . .
C9 C10 N3 119.0(3) . .
C11 C10 N3 119.5(3) . .
C12 C11 C10 119.4(3) . .
C12 C11 H11A 120.3 . .
C10 C11 H11A 120.3 . .
C11 C12 C13 121.5(3) . .
C11 C12 H12A 119.2 . .
C13 C12 H12A 119.2 . .
O1 C13 C12 118.0(3) . .
O1 C13 C8 124.4(3) . .
C12 C13 C8 117.6(3) . .
C13 O1 Co1 125.87(18) . .
O2 N3 O3 123.1(3) . .
O2 N3 C10 117.5(4) . .
O3 N3 C10 119.4(3) . .
F5 P1 F1 95.7(6) . .
F5 P1 F4 95.2(4) . .
F1 P1 F4 91.1(6) . .
F5 P1 F6 85.8(3) . .
F1 P1 F6 88.1(6) . .
F4 P1 F6 178.7(8) . .
F5 P1 F3 176.4(6) . .
F1 P1 F3 86.4(6) . .
F4 P1 F3 87.7(4) . .
F6 P1 F3 91.3(3) . .
F5 P1 F2 86.5(7) . .
F1 P1 F2 177.8(5) . .
F4 P1 F2 88.4(6) . .
F6 P1 F2 92.4(6) . .
F3 P1 F2 91.5(6) . .

loop_
_geom_bond_atom_site_label_1
_geom_bond_atom_site_label_2
_geom_bond_distance
_geom_bond_site_symmetry_2
Co1 O1 1.892(2) 2_656
Co1 O1 1.892(2) .
Co1 N2' 1.903(2) 2_656
Co1 N2 1.903(2) 2_656
Co1 N2' 1.903(2) .
Co1 N2 1.903(2) .
Co1 N1' 1.954(2) 2_656
Co1 N1 1.954(2) 2_656
Co1 N1 1.954(2) .
Co1 N1' 1.954(2) .
N1 C1 1.499(4) .
N1 H1A 0.9100 .
N1 H1B 0.9100 .
C1 C2 1.517(8) .
C1 C6 1.517(6) .
C1 H1 1.0000 .
C2 C3 1.521(9) .
C2 H2A 0.9900 .
C2 H2B 0.9900 .
C3 C4 1.526(8) .
C3 H3A 0.9900 .
C3 H3B 0.9900 .
C4 C5 1.521(8) .
C4 H4A 0.9900 .
C4 H4B 0.9900 .
C5 C6 1.516(6) .
C5 H5A 0.9900 .
C5 H5B 0.9900 .
C6 N2 1.491(4) .
C6 H6 1.0000 .
N2 C7 1.279(4) .
N1' C1' 1.437(11) .
N1' H1C 0.9100 .
N1' H1D 0.9100 .
C1' C6' 1.500(12) .
C1' C2' 1.514(17) .
C1' H1' 1.0000 .
C2' C3' 1.512(18) .
C2' H2C 0.9900 .
C2' H2D 0.9900 .
C3' C4' 1.486(15) .
C3' H3C 0.9900 .
C3' H3D 0.9900 .
C4' C5' 1.534(16) .
C4' H4C 0.9900 .
C4' H4D 0.9900 .
C5' C6' 1.518(15) .
C5' H5C 0.9900 .
C5' H5D 0.9900 .
C6' N2' 1.585(10) .
C6' H6' 1.0000 .
N2' C7 1.279(4) .
C7 C8 1.432(4) .
C7 H7A 0.9500 .
C8 C9 1.397(4) .
C8 C13 1.423(4) .
C9 C10 1.366(5) .
C9 H9A 0.9500 .
C10 C11 1.385(5) .
C10 N3 1.461(4) .
C11 C12 1.373(5) .
C11 H11A 0.9500 .
C12 C13 1.416(4) .
C12 H12A 0.9500 .
C13 O1 1.302(3) .
N3 O2 1.225(4) .
N3 O3 1.228(5) .
P1 F5 1.509(6) .
P1 F1 1.518(13) .
P1 F4 1.572(5) .
P1 F6 1.590(5) .
P1 F3 1.594(5) .
P1 F2 1.596(13) .

loop_
_geom_hbond_atom_site_label_D
_geom_hbond_atom_site_label_H
_geom_hbond_atom_site_label_A
_geom_hbond_distance_DH
_geom_hbond_distance_HA
_geom_hbond_distance_DA
_geom_hbond_angle_DHA
_geom_hbond_site_symmetry_A
N1 H1B O2 0.91 2.02 2.926(4) 177.8 8_556
N1' H1D O2 0.91 2.09 2.926(4) 153.0 8_556

loop_
_geom_torsion_atom_site_label_1
_geom_torsion_atom_site_label_2
_geom_torsion_atom_site_label_3
_geom_torsion_atom_site_label_4
_geom_torsion
_geom_torsion_site_symmetry_1
Co1 N1 C1 C2 166.3(9) .
Co1 N1 C1 C6 42.8(3) .
N1 C1 C2 C3 -177.1(8) .
C6 C1 C2 C3 -56.2(14) .
C1 C2 C3 C4 55.4(15) .
C2 C3 C4 C5 -57.2(10) .
C3 C4 C5 C6 57.0(8) .
C4 C5 C6 N2 -173.6(5) .
C4 C5 C6 C1 -57.4(7) .
N1 C1 C6 N2 -53.0(4) .
C2 C1 C6 N2 -178.2(8) .
N1 C1 C6 C5 -176.4(5) .
C2 C1 C6 C5 58.4(9) .
C5 C6 N2 C7 -20.7(6) .
C1 C6 N2 C7 -141.8(3) .
C5 C6 N2 Co1 162.0(4) .
C1 C6 N2 Co1 41.0(3) .
Co1 N1' C1' C6' -35.8(11) .
Co1 N1' C1' C2' -165(3) .
N1' C1' C2' C3' -178(2) .
C6' C1' C2' C3' 56(4) .
C1' C2' C3' C4' -54(4) .
C2' C3' C4' C5' 53(3) .
C3' C4' C5' C6' -52(3) .
N1' C1' C6' C5' 174.0(14) .
C2' C1' C6' C5' -56(3) .
N1' C1' C6' N2' 51.6(11) .
C2' C1' C6' N2' -179(2) .
C4' C5' C6' C1' 52(3) .
C4' C5' C6' N2' 166.4(16) .
C1' C6' N2' C7 165.1(6) .
C5' C6' N2' C7 46.1(17) .
C1' C6' N2' Co1 -46.1(8) .
C5' C6' N2' Co1 -165.1(15) .
C6' N2' C7 C8 148.5(5) .
Co1 N2' C7 C8 6.0(5) .
C6 N2 C7 C8 -170.9(3) .
Co1 N2 C7 C8 6.0(5) .
N2' C7 C8 C9 179.4(3) .
N2 C7 C8 C9 179.4(3) .
N2' C7 C8 C13 1.4(5) .
N2 C7 C8 C13 1.4(5) .
C13 C8 C9 C10 -0.5(4) .
C7 C8 C9 C10 -178.6(3) .
C8 C9 C10 C11 0.5(5) .
C8 C9 C10 N3 177.2(3) .
C9 C10 C11 C12 -0.1(5) .
N3 C10 C11 C12 -176.7(3) .
C10 C11 C12 C13 -0.4(5) .
C11 C12 C13 O1 178.9(3) .
C11 C12 C13 C8 0.4(5) .
C9 C8 C13 O1 -178.4(3) .
C7 C8 C13 O1 -0.4(5) .
C9 C8 C13 C12 0.1(4) .
C7 C8 C13 C12 178.0(3) .
C12 C13 O1 Co1 173.7(2) .
C8 C13 O1 Co1 -7.9(4) .
O1 Co1 O1 C13 -76.7(2) 2_656
N2' Co1 O1 C13 -171.3(2) 2_656
N2 Co1 O1 C13 -171.3(2) 2_656
N2' Co1 O1 C13 11.3(3) .
N2 Co1 O1 C13 11.3(3) .
N1' Co1 O1 C13 103.3(2) 2_656
N1 Co1 O1 C13 103.3(2) 2_656
C9 C10 N3 O2 -174.4(3) .
C11 C10 N3 O2 2.3(5) .
C9 C10 N3 O3 4.8(5) .
C11 C10 N3 O3 -178.5(3) .
